data_2102252
loop_
_publ_author_name
'Angel, R. J.'
'Bismayer, U.'
'Marshall, W. G.'

_publ_section_title
;
 Local and long-range order in ferroelastic lead phosphate at high
 pressure
;
_journal_issue 1
_journal_name_full 'Acta Crystallographica Section B'
_journal_page_first 1
_journal_page_last 9
_journal_paper_doi 10.1107/S0108768103026582
_journal_volume 60
_journal_year 2004
_chemical_formula_analytical 'Pb3 P2 O8'
_chemical_formula_structural 'Pb3 (PO4)2'
_chemical_formula_sum 'O8 P2 Pb3'
_chemical_formula_weight 811.74
_chemical_name_common 'Lead phosphate'
_chemical_name_systematic ' ?'
_space_group_IT_number 15
_symmetry_cell_setting monoclinic
_symmetry_space_group_name_Hall '-C 2yc'
_symmetry_space_group_name_H-M 'C 1 2/c 1'
_cell_angle_alpha 90.0
_cell_angle_beta 103.104(16)
_cell_angle_gamma 90.0
_cell_formula_units_Z 4
_cell_length_a 13.7473(14)
_cell_length_b 5.5007(8)
_cell_length_c 9.4358(12)
_cell_measurement_pressure 1663000.
_cell_measurement_temperature 298
_cell_volume 694.95(16)
_cod_data_source_file ws5002.cif
_cod_data_source_block S2P16_phase_1
_cod_depositor_comments
;
The following automatic conversions were performed:
'_geom_bond_publ_flag' value 'N' changed to 'n' according to
'/home/saulius/struct/CIF-dictionaries/cif_core.dic' dictionary named
'cif_core.dic' version 2.4.1 from 2010-06-29 (199
times).

'_geom_angle_publ_flag' value 'N' changed to 'n' according to
'/home/saulius/struct/CIF-dictionaries/cif_core.dic' dictionary named
'cif_core.dic' version 2.4.1 from 2010-06-29 (6 times).

Automatic conversion script
Id: cif_fix_enum 1527 2010-12-29 10:47:43Z saulius 

The following automatic conversions were performed:

'_geom_bond_publ_flag' value 'N' changed to 'n' according to
/home/saulius/struct/CIF-dictionaries/cif_core.dic dictionary named
'cif_core.dic' version 2.4.1 from 2010-06-29 (199
times).

'_geom_angle_publ_flag' value 'N' changed to 'n' according
to /home/saulius/struct/CIF-dictionaries/cif_core.dic dictionary
named 'cif_core.dic' version 2.4.1 from 2010-06-29 (6 times).

Automatic conversion script
Id: cif_fix_values 1715 2011-07-08 13:25:40Z adriana 
;
_cod_original_cell_volume 694.96(12)
_cod_original_sg_symbol_H-M 'C 2/c'
_cod_database_code 2102252

loop_
_symmetry_equiv_pos_site_id
_symmetry_equiv_pos_as_xyz
1 +x,+y,+z
2 -x,+y,-z+1/2
-1 -x,-y,-z
-2 +x,-y,+z+1/2
101 +x+1/2,+y+1/2,+z
102 -x+1/2,+y+1/2,-z+1/2
-101 -x+1/2,-y+1/2,-z
-102 +x+1/2,-y+1/2,+z+1/2

loop_
_atom_site_label
_atom_site_fract_x
_atom_site_fract_y
_atom_site_fract_z
_atom_site_U_iso_or_equiv
_atom_site_thermal_displace_type
_atom_site_occupancy
_atom_site_type_symbol
PB1 0.0 0.259(4) 0.25 0.028(2) Uiso 1.0 PB
PB2 0.3157(4) 0.283(3) 0.3480(18) 0.028(2) Uiso 1.0 PB
P 0.6038(3) 0.258(2) 0.4556(10) 0.013(2) Uiso 1.0 P
O21 0.6398(10) 0.014(3) 0.4051(15) 0.0124(16) Uiso 1.0 O
O22 0.6479(9) 0.467(3) 0.3848(15) 0.0124(16) Uiso 1.0 O
O23 0.6379(10) 0.278(3) 0.6211(12) 0.0124(16) Uiso 1.0 O
O1 0.4914(4) 0.270(3) 0.4120(19) 0.0124(16) Uiso 1.0 O

loop_
_atom_type_symbol
Pb
P
O

loop_
_geom_angle_atom_site_label_1
_geom_angle_atom_site_label_2
_geom_angle_atom_site_label_3
_geom_angle_site_symmetry_1
_geom_angle_site_symmetry_3
_geom_angle
_geom_angle_publ_flag
O21 P O22 1_555 1_555 109.47(14) n
O21 P O23 1_555 1_555 109.46(12) n
O21 P O1 1_555 1_555 109.48(13) n
O22 P O23 1_555 1_555 109.45(12) n
O22 P O1 1_555 1_555 109.47(13) n
O23 P O1 1_555 1_555 109.50(13) n

loop_
_geom_bond_atom_site_label_1
_geom_bond_atom_site_label_2
_geom_bond_site_symmetry_2
_geom_bond_distance
_geom_bond_publ_flag
PB1 PB2 1_555 4.230(5) n
PB1 PB2 2_555 4.230(5) n
PB1 PB2 101_445 3.90(2) n
PB1 PB2 101_455 4.08(2) n
PB1 PB2 102_545 3.90(2) n
PB1 PB2 102_555 4.08(2) n
PB1 PB2 -101_556 4.062(14) n
PB1 PB2 -102_455 4.062(14) n
PB1 P 101_445 3.485(19) n
PB1 P 101_455 3.48(2) n
PB1 P 102_545 3.485(19) n
PB1 P 102_555 3.48(2) n
PB1 P -101_556 3.400(9) n
PB1 P -102_455 3.400(9) n
PB1 O21 101_455 2.55(2) n
PB1 O21 102_555 2.55(2) n
PB1 O21 -101_556 4.321(14) n
PB1 O21 -102_455 4.321(14) n
PB1 O22 101_445 2.68(2) n
PB1 O22 101_455 4.44(2) n
PB1 O22 102_545 2.68(2) n
PB1 O22 102_555 4.44(2) n
PB1 O23 101_445 4.455(18) n
PB1 O23 102_545 4.455(18) n
PB1 O23 -101_556 2.482(14) n
PB1 O23 -102_455 2.482(14) n
PB1 O1 101_445 3.11(2) n
PB1 O1 101_455 3.21(2) n
PB1 O1 102_545 3.11(2) n
PB1 O1 102_555 3.21(2) n
PB1 O1 -101_556 3.169(18) n
PB1 O1 -102_455 3.169(18) n
PB2 PB1 1_555 4.230(5) n
PB2 PB1 101_545 4.08(2) n
PB2 PB1 101_555 3.90(2) n
PB2 PB1 -101_556 4.062(14) n
PB2 PB2 102_545 3.569(14) n
PB2 PB2 102_555 3.569(14) n
PB2 PB2 -101_556 3.74(3) n
PB2 P 1_555 3.861(7) n
PB2 P 2_655 3.30(2) n
PB2 P -1_656 3.546(17) n
PB2 P -1_666 3.180(18) n
PB2 P 101_445 4.380(14) n
PB2 P 101_455 4.207(15) n
PB2 P -102_455 4.166(13) n
PB2 O21 2_655 2.99(2) n
PB2 O21 -1_656 2.80(2) n
PB2 O21 -1_666 4.49(2) n
PB2 O21 101_455 2.890(18) n
PB2 O21 -102_455 4.470(19) n
PB2 O22 2_655 2.57(2) n
PB2 O22 -1_666 2.82(3) n
PB2 O22 101_445 2.970(15) n
PB2 O22 101_455 4.469(18) n
PB2 O23 -1_656 3.151(18) n
PB2 O23 -1_666 2.498(18) n
PB2 O23 -102_455 2.881(15) n
PB2 O1 1_555 2.353(8) n
PB2 O1 2_655 4.00(2) n
PB2 O1 -1_656 4.322(16) n
PB2 O1 -1_666 3.937(18) n
P PB1 101_545 3.48(2) n
P PB1 101_555 3.485(19) n
P PB1 -101_556 3.400(9) n
P PB2 1_555 3.861(7) n
P PB2 2_655 3.30(2) n
P PB2 -1_656 3.546(17) n
P PB2 -1_666 3.180(18) n
P PB2 101_545 4.207(15) n
P PB2 101_555 4.380(14) n
P PB2 -102_556 4.166(13) n
P P 2_655 4.264(15) n
P P -1_656 4.241(17) n
P P -1_666 4.124(17) n
P P -101_656 3.917(8) n
P O21 1_555 1.543(8) n
P O21 1_565 4.227(10) n
P O21 2_655 4.408(17) n
P O21 -1_656 4.14(2) n
P O21 -2_556 4.418(12) n
P O21 -101_656 3.692(18) n
P O22 1_545 4.465(11) n
P O22 1_555 1.522(9) n
P O22 2_655 4.309(17) n
P O22 -1_666 4.346(19) n
P O22 -2_566 4.236(11) n
P O22 -101_656 3.622(16) n
P O23 1_555 1.529(9) n
P O23 -1_656 4.379(18) n
P O23 -1_666 4.120(18) n
P O23 -2_555 4.422(17) n
P O23 -2_565 4.166(16) n
P O23 -101_656 3.787(16) n
P O1 1_555 1.508(6) n
P O1 2_655 3.42(2) n
P O1 -1_656 3.53(2) n
P O1 -1_666 3.28(2) n
O21 PB1 101_545 2.55(2) n
O21 PB1 -101_556 4.321(14) n
O21 PB2 2_655 2.99(2) n
O21 PB2 -1_656 2.80(2) n
O21 PB2 -1_666 4.49(2) n
O21 PB2 101_545 2.890(18) n
O21 PB2 -102_556 4.470(19) n
O21 P 1_545 4.227(10) n
O21 P 1_555 1.543(8) n
O21 P 2_655 4.408(17) n
O21 P -1_656 4.14(2) n
O21 P -2_555 4.418(12) n
O21 P -101_656 3.692(18) n
O21 O21 2_655 4.27(3) n
O21 O21 -101_646 4.29(3) n
O21 O21 -101_656 4.08(3) n
O21 O22 1_545 3.020(10) n
O21 O22 1_555 2.503(9) n
O21 O22 102_645 4.437(16) n
O21 O22 -101_656 3.137(18) n
O21 O23 1_555 2.508(9) n
O21 O23 -1_656 4.097(18) n
O21 O23 -2_555 3.120(18) n
O21 O23 -101_656 3.325(19) n
O21 O1 1_555 2.491(9) n
O21 O1 2_655 3.426(16) n
O21 O1 -1_656 3.18(2) n
O22 PB1 101_545 4.44(2) n
O22 PB1 101_555 2.68(2) n
O22 PB2 2_655 2.57(2) n
O22 PB2 -1_666 2.82(3) n
O22 PB2 101_545 4.469(18) n
O22 PB2 101_555 2.970(15) n
O22 P 1_555 1.522(9) n
O22 P 1_565 4.465(11) n
O22 P 2_655 4.309(17) n
O22 P -1_666 4.346(19) n
O22 P -2_565 4.236(11) n
O22 P -101_656 3.622(16) n
O22 O21 1_555 2.503(9) n
O22 O21 1_565 3.020(10) n
O22 O21 102_655 4.437(16) n
O22 O21 -101_656 3.137(18) n
O22 O22 2_655 4.28(2) n
O22 O22 -101_656 3.94(3) n
O22 O22 -101_666 4.42(3) n
O22 O23 1_555 2.492(10) n
O22 O23 -1_666 4.160(18) n
O22 O23 -2_565 2.831(16) n
O22 O23 -101_656 3.251(19) n
O22 O1 1_555 2.474(9) n
O22 O1 2_655 3.201(17) n
O22 O1 -1_666 3.33(2) n
O23 PB1 101_555 4.455(18) n
O23 PB1 -101_556 2.482(14) n
O23 PB2 -1_656 3.151(18) n
O23 PB2 -1_666 2.498(18) n
O23 PB2 -102_556 2.881(15) n
O23 P 1_555 1.529(9) n
O23 P -1_656 4.379(18) n
O23 P -1_666 4.120(18) n
O23 P -2_556 4.422(17) n
O23 P -2_566 4.166(16) n
O23 P -101_656 3.787(16) n
O23 O21 1_555 2.508(9) n
O23 O21 -1_656 4.097(18) n
O23 O21 -2_556 3.120(18) n
O23 O21 -101_656 3.325(19) n
O23 O22 1_555 2.492(10) n
O23 O22 -1_666 4.160(18) n
O23 O22 -2_566 2.831(16) n
O23 O22 -101_656 3.251(19) n
O23 O23 102_646 4.425(18) n
O23 O23 102_656 4.425(18) n
O23 O23 -101_656 4.25(3) n
O23 O1 1_555 2.480(9) n
O23 O1 -1_656 3.48(2) n
O23 O1 -1_666 3.03(2) n
O1 PB1 101_545 3.21(2) n
O1 PB1 101_555 3.11(2) n
O1 PB1 -101_556 3.169(18) n
O1 PB2 1_555 2.353(8) n
O1 PB2 2_655 4.00(2) n
O1 PB2 -1_656 4.322(16) n
O1 PB2 -1_666 3.937(18) n
O1 P 1_555 1.508(6) n
O1 P 2_655 3.42(2) n
O1 P -1_656 3.53(2) n
O1 P -1_666 3.28(2) n
O1 O21 1_555 2.491(9) n
O1 O21 2_655 3.426(16) n
O1 O21 -1_656 3.18(2) n
O1 O22 1_555 2.474(9) n
O1 O22 2_655 3.201(17) n
O1 O22 -1_666 3.33(2) n
O1 O23 1_555 2.480(9) n
O1 O23 -1_656 3.48(2) n
O1 O23 -1_666 3.03(2) n
O1 O1 2_655 3.12(4) n
O1 O1 -1_656 3.38(3) n
O1 O1 -1_666 3.01(3) n
